data_7026980
loop_
_publ_author_name
'Wu, Yang Jie'
'Cui, Xiu Ling'
'Du, Chen Xia'
'Wang, Wen Ling'
'Guo, Rui Yun'
'Chen, Rong Feng'

_publ_contact_author
;
    ENTER NAME
 ENTER ADDRESS
;
_publ_section_title
;
 Resolution of a cyclopalladated ferrocenylketimine
;
_journal_issue 22
_journal_name_full 'Journal of the Chemical Society, Dalton Transactions'
_journal_page_first 3727
_journal_paper_doi 10.1039/a803739f
_journal_year 1998
_chemical_formula_moiety 'C38 H36 Cl2 Fe2 N2 Pd2 '
_chemical_formula_sum 'C38 H36 Cl2 Fe2 N2 Pd2'
_chemical_formula_weight 916.12
_space_group_IT_number 4
_symmetry_cell_setting monoclinic
_symmetry_Int_Tables_number 4
_symmetry_space_group_name_Hall 'P 2yb'
_symmetry_space_group_name_H-M 'P 1 21 1'
_audit_creation_date 'Sat Aug 15 17:09:15 1998'
_audit_creation_method 'from TEXRAY.INF file'
_cell_angle_alpha 90
_cell_angle_beta 94.445(3)
_cell_angle_gamma 90
_cell_formula_units_Z 2
_cell_length_a 11.64(1)
_cell_length_b 12.083(2)
_cell_length_c 13.004(2)
_cell_measurement_reflns_used 0
_cell_measurement_temperature 288.2
_cell_measurement_theta_max 0.0
_cell_measurement_theta_min 0.0
_cell_volume 1823.5(16)
_computing_cell_refinement 'MSC/AFC Diffractometer Control'
_computing_data_collection 'MSC/AFC Diffractometer Control'
_computing_data_reduction teXsan
_computing_publication_material teXsan
_computing_structure_refinement teXsan
_diffrn_ambient_temperature 288.2
_diffrn_measurement_device 'Rigaku RAXISII'
_diffrn_orient_matrix_UB_11 0.00000
_diffrn_orient_matrix_UB_12 0.00000
_diffrn_orient_matrix_UB_13 0.00000
_diffrn_orient_matrix_UB_21 0.00000
_diffrn_orient_matrix_UB_22 0.00000
_diffrn_orient_matrix_UB_23 0.00000
_diffrn_orient_matrix_UB_31 0.00000
_diffrn_orient_matrix_UB_32 0.00000
_diffrn_orient_matrix_UB_33 0.00000
_diffrn_radiation_detector 'Imaging Plate'
_diffrn_radiation_monochromator graphite
_diffrn_radiation_source 'Rigaku rotating anode'
_diffrn_radiation_type 'Mo K\a'
_diffrn_radiation_wavelength 0.7107
_diffrn_reflns_av_R_equivalents 0.000
_diffrn_reflns_av_sigmaI/netI 0.055
_diffrn_reflns_limit_h_max 14
_diffrn_reflns_limit_h_min 0
_diffrn_reflns_limit_k_max 14
_diffrn_reflns_limit_k_min 0
_diffrn_reflns_limit_l_max 16
_diffrn_reflns_limit_l_min -16
_diffrn_reflns_number 4047
_diffrn_reflns_reduction_process 'Lp corrections applied'
_diffrn_reflns_theta_max 0.00
_diffrn_reflns_theta_min 0.00
_diffrn_standards_decay_% 0.00
_diffrn_standards_interval_count 0
_diffrn_standards_number 0
_exptl_absorpt_coefficient_mu 1.925
_exptl_absorpt_correction_type none
_exptl_crystal_colour red
_exptl_crystal_density_diffrn 1.668
_exptl_crystal_density_meas ?
_exptl_crystal_description prismatic
_exptl_crystal_F_000 912.00
_exptl_crystal_size_max 2.700
_exptl_crystal_size_mid 1.000
_exptl_crystal_size_min 0.100
_refine_diff_density_max 0.65
_refine_diff_density_min -0.92
_refine_ls_extinction_coef 0.0027(8)
_refine_ls_extinction_method 'Zachariasen(1967) type 2 Gaussian isotropic'
_refine_ls_goodness_of_fit_all 1.480
_refine_ls_goodness_of_fit_obs 1.261
_refine_ls_hydrogen_treatment noref
_refine_ls_matrix_type full
_refine_ls_number_constraints 0
_refine_ls_number_parameters 416
_refine_ls_number_reflns 3374
_refine_ls_number_restraints 0
_refine_ls_R_factor_all 0.0531
_refine_ls_R_factor_obs 0.0423
_refine_ls_shift/esd_max 0.0379
_refine_ls_shift/esd_mean 0.0068
_refine_ls_structure_factor_coef F
_refine_ls_weighting_details 'w = 1/[\s^2^(Fo) + 0.00127|Fo|^2^]'
_refine_ls_weighting_scheme calc
_refine_ls_wR_factor_all 0.0727
_refine_ls_wR_factor_obs 0.0623
_reflns_number_observed 3374
_reflns_number_total 4047
_reflns_observed_criterion >3.0sigma(I)
_cod_data_source_file 803739fsup1.cif
_cod_data_source_block cxl
_cod_depositor_comments
;
The following automatic conversions were performed:

'_exptl_crystal_density_meas' value 'not measured' was changed to '?'
- the value is perceived as not measured.

Automatic conversion script
Id: cif_fix_values 3008 2015-01-20 13:52:24Z robertas 

The following automatic conversions were performed:

'_refine_ls_weighting_scheme' value 'w = 1/[\s^2^(Fo) +
0.00127|Fo|^2^]' was changed to 'calc'. New tag
'_refine_ls_weighting_details' was created. The value of the new tag
was set to 'w = 1/[\s^2^(Fo) + 0.00127|Fo|^2^]'.

Automatic conversion script
Id: cif_fix_values 3143 2015-03-26 13:38:13Z robertas 
;
_cod_original_cell_volume 1824.0601
_cod_original_sg_symbol_H-M 'P 21         '
_cod_original_formula_sum 'C38 H36 Cl2 Fe2 N2 Pd2 '
_cod_database_code 7026980

loop_
_symmetry_equiv_pos_as_xyz
x,y,z
-x,1/2+y,-z

loop_
_atom_site_aniso_label
_atom_site_aniso_U_11
_atom_site_aniso_U_22
_atom_site_aniso_U_33
_atom_site_aniso_U_12
_atom_site_aniso_U_13
_atom_site_aniso_U_23
Pd(1) 0.0421(3) 0.0441(3) 0.0465(3) -0.0014(3) 0.0015(2) 0.0012(3)
Pd(2) 0.0492(4) 0.0480(3) 0.0515(4) 0.0024(3) -0.0029(3) -0.0047(3)
Fe(1) 0.0514(7) 0.0519(7) 0.0578(8) -0.0081(6) -0.0057(6) 0.0024(6)
Fe(2) 0.0507(8) 0.0663(8) 0.079(1) 0.0052(7) 0.0027(7) -0.0021(8)
Cl(1) 0.053(1) 0.068(1) 0.054(1) 0.004(1) 0.0051(9) -0.012(1)
Cl(2) 0.057(1) 0.071(1) 0.061(1) -0.021(1) -0.001(1) 0.007(1)
N(1) 0.044(3) 0.057(4) 0.043(3) 0.005(3) 0.004(3) 0.001(3)
N(2) 0.065(3) 0.054(4) 0.049(3) 0.015(3) 0.003(3) -0.009(3)
C(1) 0.045(3) 0.056(3) 0.052(5) -0.009(3) 0.000(3) 0.005(3)
C(2) 0.051(4) 0.062(5) 0.054(4) 0.000(4) 0.002(3) 0.002(3)
C(3) 0.056(5) 0.075(7) 0.061(3) -0.008(4) -0.015(3) -0.009(5)
C(4) 0.044(4) 0.066(6) 0.074(6) -0.008(3) -0.004(3) 0.007(4)
C(5) 0.044(4) 0.057(4) 0.075(6) 0.005(3) 0.010(4) 0.002(4)
C(6) 0.104(8) 0.111(9) 0.12(1) 0.089(6) -0.017(8) 0.012(8)
C(7) 0.076(5) 0.076(7) 0.093(7) -0.006(5) -0.053(4) 0.027(5)
C(8) 0.101(7) 0.14(1) 0.068(4) 0.022(8) 0.016(7) 0.051(7)
C(9) 0.16(1) 0.14(1) 0.12(1) -0.10(1) -0.047(9) 0.117(8)
C(10) 0.23(2) 0.043(4) 0.11(1) -0.011(7) -0.07(1) 0.007(7)
C(11) 0.051(4) 0.054(5) 0.054(5) -0.001(3) -0.001(3) 0.005(3)
C(12) 0.080(7) 0.090(8) 0.059(6) -0.007(6) 0.010(5) -0.026(6)
C(13) 0.049(4) 0.061(4) 0.047(5) -0.005(3) 0.008(4) 0.003(4)
C(14) 0.057(4) 0.055(5) 0.067(6) 0.003(4) 0.009(4) 0.007(4)
C(15) 0.056(4) 0.074(6) 0.061(6) 0.016(4) 0.015(4) 0.010(5)
C(16) 0.058(4) 0.071(6) 0.060(6) -0.016(4) 0.004(4) 0.014(5)
C(17) 0.052(4) 0.075(5) 0.065(6) 0.013(4) 0.006(4) 0.002(5)
C(18) 0.052(4) 0.083(5) 0.065(6) -0.007(4) 0.002(4) 0.001(5)
C(19) 0.055(5) 0.14(1) 0.083(8) -0.010(7) 0.014(5) 0.020(9)
C(20) 0.053(2) 0.057(4) 0.072(5) -0.009(3) -0.012(3) -0.015(4)
C(21) 0.068(4) 0.064(5) 0.072(5) 0.009(5) -0.016(4) -0.014(4)
C(22) 0.072(5) 0.100(8) 0.091(6) 0.032(7) -0.037(5) -0.034(5)
C(23) 0.069(6) 0.054(5) 0.129(9) 0.009(4) -0.030(5) 0.001(6)
C(24) 0.055(5) 0.067(3) 0.101(9) -0.013(4) -0.002(4) -0.001(5)
C(25) 0.117(8) 0.063(6) 0.16(1) -0.018(7) 0.061(9) -0.025(8)
C(26) 0.084(7) 0.11(1) 0.135(10) -0.002(6) -0.013(6) -0.087(8)
C(27) 0.122(9) 0.11(1) 0.088(7) 0.019(8) 0.040(7) -0.025(7)
C(28) 0.073(7) 0.079(8) 0.16(1) 0.024(6) 0.034(6) -0.038(7)
C(29) 0.127(9) 0.064(5) 0.15(1) 0.025(8) 0.01(1) 0.002(8)
C(30) 0.068(4) 0.083(7) 0.053(5) 0.021(5) -0.008(3) -0.030(4)
C(31) 0.100(10) 0.13(1) 0.053(6) 0.019(9) -0.009(6) -0.009(6)
C(32) 0.066(4) 0.061(4) 0.039(4) 0.011(3) 0.000(4) -0.008(4)
C(33) 0.089(6) 0.056(4) 0.055(6) 0.015(4) 0.012(5) -0.010(4)
C(34) 0.083(5) 0.047(6) 0.056(5) 0.017(4) 0.006(5) 0.004(4)
C(35) 0.082(6) 0.059(6) 0.073(7) 0.017(4) 0.002(5) 0.012(5)
C(36) 0.075(5) 0.067(4) 0.058(6) 0.022(5) 0.004(4) -0.008(5)
C(37) 0.071(5) 0.068(4) 0.061(6) 0.015(4) -0.020(4) 0.000(5)
C(38) 0.074(7) 0.081(8) 0.14(1) 0.008(7) 0.017(8) 0.025(9)

loop_
_atom_site_label
_atom_site_fract_x
_atom_site_fract_y
_atom_site_fract_z
_atom_site_U_iso_or_equiv
_atom_site_thermal_displace_type
_atom_site_calc_flag
_atom_site_occupancy
Pd(1) 0.85045(5) 0.218(2) 0.88210(5) 0.0443(2) Uani d 1.00
Pd(2) 0.70619(6) 0.167(2) 0.67129(5) 0.0499(2) Uani d 1.00
Fe(1) 1.0160(1) 0.456(2) 0.8717(1) 0.0542(4) Uani d 1.00
Fe(2) 0.4425(1) 0.310(2) 0.6359(1) 0.0653(4) Uani d 1.00
Cl(1) 0.9154(2) 0.156(2) 0.7271(2) 0.0583(6) Uani d 1.00
Cl(2) 0.6736(2) 0.110(2) 0.8370(2) 0.0632(6) Uani d 1.00
N(1) 0.8030(6) 0.302(2) 1.0106(6) 0.048(2) Uani d 1.00
N(2) 0.7126(7) 0.239(2) 0.5258(6) 0.056(2) Uani d 1.00
C(1) 0.9952(7) 0.297(2) 0.9203(7) 0.051(2) Uani d 1.00
C(2) 0.9871(8) 0.372(2) 1.0011(8) 0.056(2) Uani d 1.00
C(3) 1.0917(9) 0.432(2) 1.0182(8) 0.065(2) Uani d 1.00
C(4) 1.1654(8) 0.394(2) 0.9418(9) 0.062(3) Uani d 1.00
C(5) 1.1067(8) 0.310(2) 0.8831(8) 0.058(2) Uani d 1.00
C(6) 0.875(1) 0.549(3) 0.826(1) 0.113(5) Uani d 1.00
C(7) 0.899(1) 0.481(2) 0.749(1) 0.085(3) Uani d 1.00
C(8) 1.006(1) 0.500(3) 0.720(1) 0.101(4) Uani d 1.00
C(9) 1.057(2) 0.586(3) 0.777(1) 0.143(6) Uani d 1.00
C(10) 0.971(2) 0.617(2) 0.850(1) 0.131(6) Uani d 1.00
C(11) 0.8771(8) 0.373(2) 1.0514(8) 0.053(2) Uani d 1.00
C(12) 0.865(1) 0.451(2) 1.1405(9) 0.076(3) Uani d 1.00
C(13) 0.6898(8) 0.295(2) 1.0451(7) 0.052(2) Uani d 1.00
C(14) 0.6522(8) 0.193(2) 1.0834(9) 0.059(3) Uani d 1.00
C(15) 0.6133(9) 0.385(2) 1.0382(8) 0.063(3) Uani d 1.00
C(16) 0.5424(8) 0.186(2) 1.1171(8) 0.063(3) Uani d 1.00
C(17) 0.5028(9) 0.371(2) 1.0742(9) 0.064(3) Uani d 1.00
C(18) 0.4666(9) 0.276(3) 1.1142(9) 0.067(3) Uani d 1.00
C(19) 0.348(1) 0.267(3) 1.154(1) 0.091(4) Uani d 1.00
C(20) 0.5414(8) 0.173(2) 0.6265(8) 0.062(2) Uani d 1.00
C(21) 0.5173(9) 0.216(2) 0.5268(9) 0.069(2) Uani d 1.00
C(22) 0.395(1) 0.222(3) 0.505(1) 0.090(3) Uani d 1.00
C(23) 0.346(1) 0.175(3) 0.594(1) 0.086(3) Uani d 1.00
C(24) 0.4341(10) 0.144(2) 0.664(1) 0.075(3) Uani d 1.00
C(25) 0.513(2) 0.466(3) 0.639(2) 0.111(4) Uani d 1.00
C(26) 0.536(1) 0.418(3) 0.735(1) 0.109(5) Uani d 1.00
C(27) 0.429(2) 0.387(3) 0.774(1) 0.105(5) Uani d 1.00
C(28) 0.342(1) 0.429(3) 0.702(1) 0.102(5) Uani d 1.00
C(29) 0.391(2) 0.471(3) 0.613(2) 0.113(5) Uani d 1.00
C(30) 0.6139(9) 0.255(2) 0.4747(8) 0.069(3) Uani d 1.00
C(31) 0.596(1) 0.306(3) 0.3737(10) 0.095(5) Uani d 1.00
C(32) 0.8183(9) 0.272(2) 0.4884(7) 0.055(2) Uani d 1.00
C(33) 0.842(1) 0.384(2) 0.4708(8) 0.066(3) Uani d 1.00
C(34) 0.9053(9) 0.196(2) 0.4713(8) 0.062(3) Uani d 1.00
C(35) 0.945(1) 0.417(2) 0.4303(9) 0.071(3) Uani d 1.00
C(36) 1.0059(9) 0.228(2) 0.4347(8) 0.067(2) Uani d 1.00
C(37) 1.0271(10) 0.341(2) 0.4126(9) 0.068(3) Uani d 1.00
C(38) 1.140(1) 0.372(3) 0.368(1) 0.099(5) Uani d 1.00
H(1) 1.1112 0.4901 1.0742 0.0735 Uiso calc 1.00
H(2) 1.2392 0.4254 0.9335 0.0723 Uiso calc 1.00
H(3) 1.1374 0.2718 0.8263 0.0705 Uiso calc 1.00
H(4) 0.8067 0.5579 0.8656 0.1286 Uiso calc 1.00
H(5) 0.8429 0.4246 0.7209 0.1033 Uiso calc 1.00
H(6) 1.0442 0.4563 0.6651 0.1160 Uiso calc 1.00
H(7) 1.1318 0.6175 0.7659 0.1547 Uiso calc 1.00
H(8) 0.9881 0.6768 0.8945 0.1437 Uiso calc 1.00
H(9) 0.9306 0.4978 1.1565 0.0967 Uiso calc 1.00
H(10) 0.8547 0.4082 1.2031 0.0967 Uiso calc 1.00
H(11) 0.7982 0.4988 1.1313 0.0967 Uiso calc 1.00
H(12) 0.7053 0.1315 1.0853 0.0690 Uiso calc 1.00
H(13) 0.6404 0.4545 1.0092 0.0687 Uiso calc 1.00
H(14) 0.5208 0.1180 1.1488 0.0762 Uiso calc 1.00
H(15) 0.4484 0.4331 1.0678 0.0825 Uiso calc 1.00
H(16) 0.3413 0.3138 1.2124 0.1148 Uiso calc 1.00
H(17) 0.3371 0.1895 1.1824 0.1148 Uiso calc 1.00
H(18) 0.2886 0.2780 1.1043 0.1148 Uiso calc 1.00
H(19) 0.3527 0.2484 0.4394 0.1062 Uiso calc 1.00
H(20) 0.2656 0.1717 0.6078 0.1007 Uiso calc 1.00
H(21) 0.4258 0.1072 0.7314 0.0887 Uiso calc 1.00
H(22) 0.5741 0.4919 0.5967 0.1184 Uiso calc 1.00
H(23) 0.6111 0.4044 0.7623 0.1076 Uiso calc 1.00
H(24) 0.4190 0.3445 0.8365 0.1263 Uiso calc 1.00
H(25) 0.2620 0.4269 0.7068 0.1157 Uiso calc 1.00
H(26) 0.3522 0.5099 0.5541 0.1367 Uiso calc 1.00
H(27) 0.5165 0.3139 0.3510 0.1164 Uiso calc 1.00
H(28) 0.6335 0.2653 0.3233 0.1164 Uiso calc 1.00
H(29) 0.6290 0.3812 0.3742 0.1164 Uiso calc 1.00
H(30) 0.7844 0.4391 0.4864 0.0800 Uiso calc 1.00
H(31) 0.8885 0.1198 0.4878 0.0723 Uiso calc 1.00
H(32) 0.9555 0.4956 0.4142 0.0822 Uiso calc 1.00
H(33) 1.0652 0.1772 0.4205 0.0813 Uiso calc 1.00
H(34) 1.1434 0.4539 0.3542 0.1502 Uiso calc 1.00
H(35) 1.1457 0.3405 0.2985 0.1502 Uiso calc 1.00
H(36) 1.2068 0.3542 0.4081 0.1502 Uiso calc 1.00

loop_
_atom_type_symbol
_atom_type_oxidation_number
_atom_type_number_in_cell
_atom_type_scat_dispersion_real
_atom_type_scat_dispersion_imag
_atom_type_scat_source
C 0 76 0.003 0.002
;International Tables for Crystallography
(1992, Vol. C, Tables 4.2.6.8 and 6.1.1.1)
;
H 0 72 0.000 0.000
;International Tables for Crystallography
(1992, Vol. C, Table 6.1.1.2)
;
N 0 4 0.006 0.003
;International Tables for Crystallography
(1992, Vol. C, Tables 4.2.6.8 and 6.1.1.1)
;
Cl 0 4 0.148 0.159
;International Tables for Crystallography
(1992, Vol. C, Tables 4.2.6.8 and 6.1.1.1)
;
Fe 0 4 0.346 0.844
;International Tables for Crystallography
(1992, Vol. C, Tables 4.2.6.8 and 6.1.1.1)
;
Pd 0 4 -0.999 1.007
;International Tables for Crystallography
(1992, Vol. C, Tables 4.2.6.8 and 6.1.1.1)
;

loop_
_geom_angle_atom_site_label_1
_geom_angle_atom_site_label_2
_geom_angle_atom_site_label_3
_geom_angle
_geom_angle_site_symmetry_1
_geom_angle_site_symmetry_2
_geom_angle_site_symmetry_3
_geom_angle_publ_flag
Cl(1) Pd(1) Cl(2) 87.0(1) 1_555 1_555 1_555 yes
Cl(1) Pd(1) N(1) 168.7(3) 1_555 1_555 1_555 yes
Cl(1) Pd(1) C(1) 92.5(3) 1_555 1_555 1_555 yes
Cl(2) Pd(1) N(1) 100.6(2) 1_555 1_555 1_555 yes
Cl(2) Pd(1) C(1) 177.2(3) 1_555 1_555 1_555 yes
N(1) Pd(1) C(1) 80.4(4) 1_555 1_555 1_555 yes
Cl(1) Pd(2) Cl(2) 86.6(1) 1_555 1_555 1_555 yes
Cl(1) Pd(2) N(2) 100.5(3) 1_555 1_555 1_555 yes
Cl(1) Pd(2) C(20) 179.2(4) 1_555 1_555 1_555 yes
Cl(2) Pd(2) N(2) 169.7(2) 1_555 1_555 1_555 yes
Cl(2) Pd(2) C(20) 93.4(4) 1_555 1_555 1_555 yes
N(2) Pd(2) C(20) 79.5(5) 1_555 1_555 1_555 yes
C(1) Fe(1) C(2) 40.3(4) 1_555 1_555 1_555 yes
C(1) Fe(1) C(3) 68.6(5) 1_555 1_555 1_555 yes
C(1) Fe(1) C(4) 68.7(4) 1_555 1_555 1_555 yes
C(1) Fe(1) C(5) 40.8(4) 1_555 1_555 1_555 yes
C(1) Fe(1) C(6) 119.7(7) 1_555 1_555 1_555 yes
C(1) Fe(1) C(7) 107.1(5) 1_555 1_555 1_555 yes
C(1) Fe(1) C(8) 123.0(7) 1_555 1_555 1_555 yes
C(1) Fe(1) C(9) 159.1(9) 1_555 1_555 1_555 yes
C(1) Fe(1) C(10) 155.5(9) 1_555 1_555 1_555 yes
C(2) Fe(1) C(3) 40.8(5) 1_555 1_555 1_555 yes
C(2) Fe(1) C(4) 68.6(5) 1_555 1_555 1_555 yes
C(2) Fe(1) C(5) 68.0(4) 1_555 1_555 1_555 yes
C(2) Fe(1) C(6) 109.7(6) 1_555 1_555 1_555 yes
C(2) Fe(1) C(7) 125.6(6) 1_555 1_555 1_555 yes
C(2) Fe(1) C(8) 159.9(7) 1_555 1_555 1_555 yes
C(2) Fe(1) C(9) 159.7(8) 1_555 1_555 1_555 yes
C(2) Fe(1) C(10) 122.8(8) 1_555 1_555 1_555 yes
C(3) Fe(1) C(4) 41.0(5) 1_555 1_555 1_555 yes
C(3) Fe(1) C(5) 68.4(5) 1_555 1_555 1_555 yes
C(3) Fe(1) C(6) 128.6(6) 1_555 1_555 1_555 yes
C(3) Fe(1) C(7) 163.2(6) 1_555 1_555 1_555 yes
C(3) Fe(1) C(8) 157.1(6) 1_555 1_555 1_555 yes
C(3) Fe(1) C(9) 123.7(6) 1_555 1_555 1_555 yes
C(3) Fe(1) C(10) 110.5(6) 1_555 1_555 1_555 yes
C(4) Fe(1) C(5) 40.5(5) 1_555 1_555 1_555 yes
C(4) Fe(1) C(6) 165.9(7) 1_555 1_555 1_555 yes
C(4) Fe(1) C(7) 154.2(7) 1_555 1_555 1_555 yes
C(4) Fe(1) C(8) 120.6(6) 1_555 1_555 1_555 yes
C(4) Fe(1) C(9) 108.4(7) 1_555 1_555 1_555 yes
C(4) Fe(1) C(10) 127.8(7) 1_555 1_555 1_555 yes
C(5) Fe(1) C(6) 153.0(7) 1_555 1_555 1_555 yes
C(5) Fe(1) C(7) 119.6(6) 1_555 1_555 1_555 yes
C(5) Fe(1) C(8) 106.4(7) 1_555 1_555 1_555 yes
C(5) Fe(1) C(9) 123.6(9) 1_555 1_555 1_555 yes
C(5) Fe(1) C(10) 163.5(9) 1_555 1_555 1_555 yes
C(6) Fe(1) C(7) 38.2(7) 1_555 1_555 1_555 yes
C(6) Fe(1) C(8) 66.0(7) 1_555 1_555 1_555 yes
C(6) Fe(1) C(9) 68.1(9) 1_555 1_555 1_555 yes
C(6) Fe(1) C(10) 40.4(9) 1_555 1_555 1_555 yes
C(7) Fe(1) C(8) 38.9(7) 1_555 1_555 1_555 yes
C(7) Fe(1) C(9) 65.9(6) 1_555 1_555 1_555 yes
C(7) Fe(1) C(10) 66.3(6) 1_555 1_555 1_555 yes
C(8) Fe(1) C(9) 39.3(8) 1_555 1_555 1_555 yes
C(8) Fe(1) C(10) 67.8(8) 1_555 1_555 1_555 yes
C(9) Fe(1) C(10) 42.2(10) 1_555 1_555 1_555 yes
C(20) Fe(2) C(21) 40.2(5) 1_555 1_555 1_555 yes
C(20) Fe(2) C(22) 69.4(5) 1_555 1_555 1_555 yes
C(20) Fe(2) C(23) 68.6(5) 1_555 1_555 1_555 yes
C(20) Fe(2) C(24) 40.9(5) 1_555 1_555 1_555 yes
C(20) Fe(2) C(25) 121.6(6) 1_555 1_555 1_555 yes
C(20) Fe(2) C(26) 106.2(6) 1_555 1_555 1_555 yes
C(20) Fe(2) C(27) 120.6(7) 1_555 1_555 1_555 yes
C(20) Fe(2) C(28) 158.6(7) 1_555 1_555 1_555 yes
C(20) Fe(2) C(29) 158.2(8) 1_555 1_555 1_555 yes
C(21) Fe(2) C(22) 40.9(5) 1_555 1_555 1_555 yes
C(21) Fe(2) C(23) 68.1(6) 1_555 1_555 1_555 yes
C(21) Fe(2) C(24) 67.1(6) 1_555 1_555 1_555 yes
C(21) Fe(2) C(25) 109.4(6) 1_555 1_555 1_555 yes
C(21) Fe(2) C(26) 123.0(6) 1_555 1_555 1_555 yes
C(21) Fe(2) C(27) 157.3(7) 1_555 1_555 1_555 yes
C(21) Fe(2) C(28) 160.9(7) 1_555 1_555 1_555 yes
C(21) Fe(2) C(29) 124.0(8) 1_555 1_555 1_555 yes
C(22) Fe(2) C(23) 41.5(7) 1_555 1_555 1_555 yes
C(22) Fe(2) C(24) 68.3(7) 1_555 1_555 1_555 yes
C(22) Fe(2) C(25) 125.1(9) 1_555 1_555 1_555 yes
C(22) Fe(2) C(26) 159.3(8) 1_555 1_555 1_555 yes
C(22) Fe(2) C(27) 159.2(7) 1_555 1_555 1_555 yes
C(22) Fe(2) C(28) 125.0(7) 1_555 1_555 1_555 yes
C(22) Fe(2) C(29) 108.3(8) 1_555 1_555 1_555 yes
C(23) Fe(2) C(24) 39.6(5) 1_555 1_555 1_555 yes
C(23) Fe(2) C(25) 162.4(8) 1_555 1_555 1_555 yes
C(23) Fe(2) C(26) 157.4(9) 1_555 1_555 1_555 yes
C(23) Fe(2) C(27) 121.7(8) 1_555 1_555 1_555 yes
C(23) Fe(2) C(28) 110.3(6) 1_555 1_555 1_555 yes
C(23) Fe(2) C(29) 124.9(7) 1_555 1_555 1_555 yes
C(24) Fe(2) C(25) 157.2(8) 1_555 1_555 1_555 yes
C(24) Fe(2) C(26) 122.4(8) 1_555 1_555 1_555 yes
C(24) Fe(2) C(27) 106.4(7) 1_555 1_555 1_555 yes
C(24) Fe(2) C(28) 124.7(7) 1_555 1_555 1_555 yes
C(24) Fe(2) C(29) 160.1(7) 1_555 1_555 1_555 yes
C(25) Fe(2) C(26) 38.8(8) 1_555 1_555 1_555 yes
C(25) Fe(2) C(27) 67.5(8) 1_555 1_555 1_555 yes
C(25) Fe(2) C(28) 65.9(6) 1_555 1_555 1_555 yes
C(25) Fe(2) C(29) 40.8(8) 1_555 1_555 1_555 yes
C(26) Fe(2) C(27) 40.5(7) 1_555 1_555 1_555 yes
C(26) Fe(2) C(28) 66.0(7) 1_555 1_555 1_555 yes
C(26) Fe(2) C(29) 67.9(9) 1_555 1_555 1_555 yes
C(27) Fe(2) C(28) 40.4(8) 1_555 1_555 1_555 yes
C(27) Fe(2) C(29) 69.4(9) 1_555 1_555 1_555 yes
C(28) Fe(2) C(29) 40.0(8) 1_555 1_555 1_555 yes
Pd(1) Cl(1) Pd(2) 81.96(9) 1_555 1_555 1_555 yes
Pd(1) Cl(2) Pd(2) 82.55(9) 1_555 1_555 1_555 yes
Pd(1) N(1) C(11) 116.4(7) 1_555 1_555 1_555 yes
Pd(1) N(1) C(13) 122.2(7) 1_555 1_555 1_555 yes
C(11) N(1) C(13) 120.9(9) 1_555 1_555 1_555 yes
Pd(2) N(2) C(30) 115.6(8) 1_555 1_555 1_555 yes
Pd(2) N(2) C(32) 121.4(7) 1_555 1_555 1_555 yes
C(30) N(2) C(32) 122(1) 1_555 1_555 1_555 yes
Pd(1) C(1) Fe(1) 119.9(5) 1_555 1_555 1_555 yes
Pd(1) C(1) C(2) 113.5(7) 1_555 1_555 1_555 yes
Pd(1) C(1) C(5) 138.7(9) 1_555 1_555 1_555 yes
Fe(1) C(1) C(2) 68.8(6) 1_555 1_555 1_555 yes
Fe(1) C(1) C(5) 70.1(6) 1_555 1_555 1_555 yes
C(2) C(1) C(5) 107.5(9) 1_555 1_555 1_555 yes
Fe(1) C(2) C(1) 70.9(6) 1_555 1_555 1_555 yes
Fe(1) C(2) C(3) 71.1(7) 1_555 1_555 1_555 yes
Fe(1) C(2) C(11) 124.6(8) 1_555 1_555 1_555 yes
C(1) C(2) C(3) 110.0(9) 1_555 1_555 1_555 yes
C(1) C(2) C(11) 116.8(10) 1_555 1_555 1_555 yes
C(3) C(2) C(11) 133(1) 1_555 1_555 1_555 yes
Fe(1) C(3) C(2) 68.1(7) 1_555 1_555 1_555 yes
Fe(1) C(3) C(4) 68.9(7) 1_555 1_555 1_555 yes
Fe(1) C(3) H(1) 128(1) 1_555 1_555 1_555 no
C(2) C(3) C(4) 106(1) 1_555 1_555 1_555 yes
C(2) C(3) H(1) 127(1) 1_555 1_555 1_555 no
C(4) C(3) H(1) 126(1) 1_555 1_555 1_555 no
Fe(1) C(4) C(3) 70.1(7) 1_555 1_555 1_555 yes
Fe(1) C(4) C(5) 70.4(6) 1_555 1_555 1_555 yes
Fe(1) C(4) H(2) 123(1) 1_555 1_555 1_555 no
C(3) C(4) C(5) 108.2(9) 1_555 1_555 1_555 yes
C(3) C(4) H(2) 123(1) 1_555 1_555 1_555 no
C(5) C(4) H(2) 128(1) 1_555 1_555 1_555 no
Fe(1) C(5) C(1) 69.1(6) 1_555 1_555 1_555 yes
Fe(1) C(5) C(4) 69.1(7) 1_555 1_555 1_555 yes
Fe(1) C(5) H(3) 124(1) 1_555 1_555 1_555 no
C(1) C(5) C(4) 108.0(10) 1_555 1_555 1_555 yes
C(1) C(5) H(3) 127(1) 1_555 1_555 1_555 no
C(4) C(5) H(3) 124(1) 1_555 1_555 1_555 no
Fe(1) C(6) C(7) 70.7(7) 1_555 1_555 1_555 yes
Fe(1) C(6) C(10) 69.3(9) 1_555 1_555 1_555 yes
Fe(1) C(6) H(4) 124(1) 1_555 1_555 1_555 no
C(7) C(6) C(10) 108(1) 1_555 1_555 1_555 yes
C(7) C(6) H(4) 132(2) 1_555 1_555 1_555 no
C(10) C(6) H(4) 118(2) 1_555 1_555 1_555 no
Fe(1) C(7) C(6) 71.1(8) 1_555 1_555 1_555 yes
Fe(1) C(7) C(8) 70.5(8) 1_555 1_555 1_555 yes
Fe(1) C(7) H(5) 124(1) 1_555 1_555 1_555 no
C(6) C(7) C(8) 111(1) 1_555 1_555 1_555 yes
C(6) C(7) H(5) 121(1) 1_555 1_555 1_555 no
C(8) C(7) H(5) 126(2) 1_555 1_555 1_555 no
Fe(1) C(8) C(7) 70.6(8) 1_555 1_555 1_555 yes
Fe(1) C(8) C(9) 71.9(9) 1_555 1_555 1_555 yes
Fe(1) C(8) H(6) 123(1) 1_555 1_555 1_555 no
C(7) C(8) C(9) 109(1) 1_555 1_555 1_555 yes
C(7) C(8) H(6) 125(2) 1_555 1_555 1_555 no
C(9) C(8) H(6) 125(2) 1_555 1_555 1_555 no
Fe(1) C(9) C(8) 68.8(7) 1_555 1_555 1_555 yes
Fe(1) C(9) C(10) 67.3(7) 1_555 1_555 1_555 yes
Fe(1) C(9) H(7) 129(1) 1_555 1_555 1_555 no
C(8) C(9) C(10) 104(1) 1_555 1_555 1_555 yes
C(8) C(9) H(7) 124(3) 1_555 1_555 1_555 no
C(10) C(9) H(7) 130(2) 1_555 1_555 1_555 no
Fe(1) C(10) C(6) 70.3(7) 1_555 1_555 1_555 yes
Fe(1) C(10) C(9) 70(1) 1_555 1_555 1_555 yes
Fe(1) C(10) H(8) 127(1) 1_555 1_555 1_555 no
C(6) C(10) C(9) 106(1) 1_555 1_555 1_555 yes
C(6) C(10) H(8) 135(3) 1_555 1_555 1_555 no
C(9) C(10) H(8) 118(2) 1_555 1_555 1_555 no
N(1) C(11) C(2) 112.3(9) 1_555 1_555 1_555 yes
N(1) C(11) C(12) 128(1) 1_555 1_555 1_555 yes
C(2) C(11) C(12) 118.9(10) 1_555 1_555 1_555 yes
C(11) C(12) H(9) 114(1) 1_555 1_555 1_555 no
C(11) C(12) H(10) 109(1) 1_555 1_555 1_555 no
C(11) C(12) H(11) 113(1) 1_555 1_555 1_555 no
H(9) C(12) H(10) 106(1) 1_555 1_555 1_555 no
H(9) C(12) H(11) 107(3) 1_555 1_555 1_555 no
H(10) C(12) H(11) 105(1) 1_555 1_555 1_555 no
N(1) C(13) C(14) 119.2(10) 1_555 1_555 1_555 yes
N(1) C(13) C(15) 121.9(10) 1_555 1_555 1_555 yes
C(14) C(13) C(15) 118.9(9) 1_555 1_555 1_555 yes
C(13) C(14) C(16) 118(1) 1_555 1_555 1_555 yes
C(13) C(14) H(12) 117(1) 1_555 1_555 1_555 no
C(16) C(14) H(12) 123(1) 1_555 1_555 1_555 no
C(13) C(15) C(17) 118(1) 1_555 1_555 1_555 yes
C(13) C(15) H(13) 117(1) 1_555 1_555 1_555 no
C(17) C(15) H(13) 123(1) 1_555 1_555 1_555 no
C(14) C(16) C(18) 122(1) 1_555 1_555 1_555 yes
C(14) C(16) H(14) 117(1) 1_555 1_555 1_555 no
C(18) C(16) H(14) 119(1) 1_555 1_555 1_555 no
C(15) C(17) C(18) 123(1) 1_555 1_555 1_555 yes
C(15) C(17) H(15) 118(1) 1_555 1_555 1_555 no
C(18) C(17) H(15) 117(1) 1_555 1_555 1_555 no
C(16) C(18) C(17) 117.3(10) 1_555 1_555 1_555 yes
C(16) C(18) C(19) 121(1) 1_555 1_555 1_555 yes
C(17) C(18) C(19) 121(1) 1_555 1_555 1_555 yes
C(18) C(19) H(16) 111(1) 1_555 1_555 1_555 no
C(18) C(19) H(17) 109(1) 1_555 1_555 1_555 no
C(18) C(19) H(18) 114(1) 1_555 1_555 1_555 no
H(16) C(19) H(17) 103(1) 1_555 1_555 1_555 no
H(16) C(19) H(18) 111(2) 1_555 1_555 1_555 no
H(17) C(19) H(18) 105(2) 1_555 1_555 1_555 no
Pd(2) C(20) Fe(2) 124.1(6) 1_555 1_555 1_555 yes
Pd(2) C(20) C(21) 114.1(9) 1_555 1_555 1_555 yes
Pd(2) C(20) C(24) 138(1) 1_555 1_555 1_555 yes
Fe(2) C(20) C(21) 71.4(7) 1_555 1_555 1_555 yes
Fe(2) C(20) C(24) 70.2(8) 1_555 1_555 1_555 yes
C(21) C(20) C(24) 106(1) 1_555 1_555 1_555 yes
Fe(2) C(21) C(20) 68.4(7) 1_555 1_555 1_555 yes
Fe(2) C(21) C(22) 69.0(8) 1_555 1_555 1_555 yes
Fe(2) C(21) C(30) 122.0(9) 1_555 1_555 1_555 yes
C(20) C(21) C(22) 109(1) 1_555 1_555 1_555 yes
C(20) C(21) C(30) 116.7(10) 1_555 1_555 1_555 yes
C(22) C(21) C(30) 133(1) 1_555 1_555 1_555 yes
Fe(2) C(22) C(21) 70.1(7) 1_555 1_555 1_555 yes
Fe(2) C(22) C(23) 68.5(8) 1_555 1_555 1_555 yes
Fe(2) C(22) H(19) 129(2) 1_555 1_555 1_555 no
C(21) C(22) C(23) 105(1) 1_555 1_555 1_555 yes
C(21) C(22) H(19) 127(1) 1_555 1_555 1_555 no
C(23) C(22) H(19) 127(1) 1_555 1_555 1_555 no
Fe(2) C(23) C(22) 70.0(9) 1_555 1_555 1_555 yes
Fe(2) C(23) C(24) 70.8(8) 1_555 1_555 1_555 yes
Fe(2) C(23) H(20) 120(2) 1_555 1_555 1_555 no
C(22) C(23) C(24) 108(1) 1_555 1_555 1_555 yes
C(22) C(23) H(20) 128(1) 1_555 1_555 1_555 no
C(24) C(23) H(20) 122(1) 1_555 1_555 1_555 no
Fe(2) C(24) C(20) 68.9(7) 1_555 1_555 1_555 yes
Fe(2) C(24) C(23) 69.6(8) 1_555 1_555 1_555 yes
Fe(2) C(24) H(21) 127(1) 1_555 1_555 1_555 no
C(20) C(24) C(23) 109(1) 1_555 1_555 1_555 yes
C(20) C(24) H(21) 124(1) 1_555 1_555 1_555 no
C(23) C(24) H(21) 126(1) 1_555 1_555 1_555 no
Fe(2) C(25) C(26) 71.7(10) 1_555 1_555 1_555 yes
Fe(2) C(25) C(29) 69.4(9) 1_555 1_555 1_555 yes
Fe(2) C(25) H(22) 125(2) 1_555 1_555 1_555 no
C(26) C(25) C(29) 110(1) 1_555 1_555 1_555 yes
C(26) C(25) H(22) 122(2) 1_555 1_555 1_555 no
C(29) C(25) H(22) 126(2) 1_555 1_555 1_555 no
Fe(2) C(26) C(25) 69.5(9) 1_555 1_555 1_555 yes
Fe(2) C(26) C(27) 67.8(9) 1_555 1_555 1_555 yes
Fe(2) C(26) H(23) 123(2) 1_555 1_555 1_555 no
C(25) C(26) C(27) 108(1) 1_555 1_555 1_555 yes
C(25) C(26) H(23) 121(2) 1_555 1_555 1_555 no
C(27) C(26) H(23) 129(2) 1_555 1_555 1_555 no
Fe(2) C(27) C(26) 71.6(8) 1_555 1_555 1_555 yes
Fe(2) C(27) C(28) 71.5(10) 1_555 1_555 1_555 yes
Fe(2) C(27) H(24) 121(2) 1_555 1_555 1_555 no
C(26) C(27) C(28) 105(1) 1_555 1_555 1_555 yes
C(26) C(27) H(24) 126(2) 1_555 1_555 1_555 no
C(28) C(27) H(24) 127(1) 1_555 1_555 1_555 no
Fe(2) C(28) C(27) 68.2(8) 1_555 1_555 1_555 yes
Fe(2) C(28) C(29) 69.0(8) 1_555 1_555 1_555 yes
Fe(2) C(28) H(25) 127(2) 1_555 1_555 1_555 no
C(27) C(28) C(29) 110(1) 1_555 1_555 1_555 yes
C(27) C(28) H(25) 127(2) 1_555 1_555 1_555 no
C(29) C(28) H(25) 122(2) 1_555 1_555 1_555 no
Fe(2) C(29) C(25) 69.8(9) 1_555 1_555 1_555 yes
Fe(2) C(29) C(28) 71.0(9) 1_555 1_555 1_555 yes
Fe(2) C(29) H(26) 132(2) 1_555 1_555 1_555 no
C(25) C(29) C(28) 104(1) 1_555 1_555 1_555 yes
C(25) C(29) H(26) 126(2) 1_555 1_555 1_555 no
C(28) C(29) H(26) 128(2) 1_555 1_555 1_555 no
N(2) C(30) C(21) 113(1) 1_555 1_555 1_555 yes
N(2) C(30) C(31) 125(1) 1_555 1_555 1_555 yes
C(21) C(30) C(31) 120(1) 1_555 1_555 1_555 yes
C(30) C(31) H(27) 113(1) 1_555 1_555 1_555 no
C(30) C(31) H(28) 111(2) 1_555 1_555 1_555 no
C(30) C(31) H(29) 110(1) 1_555 1_555 1_555 no
H(27) C(31) H(28) 109(1) 1_555 1_555 1_555 no
H(27) C(31) H(29) 106(3) 1_555 1_555 1_555 no
H(28) C(31) H(29) 106(2) 1_555 1_555 1_555 no
N(2) C(32) C(33) 120(1) 1_555 1_555 1_555 yes
N(2) C(32) C(34) 121(1) 1_555 1_555 1_555 yes
C(33) C(32) C(34) 117(1) 1_555 1_555 1_555 yes
C(32) C(33) C(35) 121(1) 1_555 1_555 1_555 yes
C(32) C(33) H(30) 118(1) 1_555 1_555 1_555 no
C(35) C(33) H(30) 120(1) 1_555 1_555 1_555 no
C(32) C(34) C(36) 121(1) 1_555 1_555 1_555 yes
C(32) C(34) H(31) 115(1) 1_555 1_555 1_555 no
C(36) C(34) H(31) 123(1) 1_555 1_555 1_555 no
C(33) C(35) C(37) 120(1) 1_555 1_555 1_555 yes
C(33) C(35) H(32) 118(1) 1_555 1_555 1_555 no
C(37) C(35) H(32) 120(1) 1_555 1_555 1_555 no
C(34) C(36) C(37) 121(1) 1_555 1_555 1_555 yes
C(34) C(36) H(33) 122(1) 1_555 1_555 1_555 no
C(37) C(36) H(33) 116(1) 1_555 1_555 1_555 no
C(35) C(37) C(36) 118(1) 1_555 1_555 1_555 yes
C(35) C(37) C(38) 122(1) 1_555 1_555 1_555 yes
C(36) C(37) C(38) 118(1) 1_555 1_555 1_555 yes
C(37) C(38) H(34) 110(1) 1_555 1_555 1_555 no
C(37) C(38) H(35) 111(1) 1_555 1_555 1_555 no
C(37) C(38) H(36) 116(1) 1_555 1_555 1_555 no
H(34) C(38) H(35) 102(2) 1_555 1_555 1_555 no
H(34) C(38) H(36) 107(2) 1_555 1_555 1_555 no
H(35) C(38) H(36) 108(2) 1_555 1_555 1_555 no

loop_
_geom_bond_atom_site_label_1
_geom_bond_atom_site_label_2
_geom_bond_distance
_geom_bond_site_symmetry_1
_geom_bond_site_symmetry_2
_geom_bond_publ_flag
Pd(1) Cl(1) 2.328(3) 1_555 1_555 yes
Pd(1) Cl(2) 2.470(3) 1_555 1_555 yes
Pd(1) N(1) 2.071(8) 1_555 1_555 yes
Pd(1) C(1) 1.969(9) 1_555 1_555 yes
Pd(2) Cl(1) 2.490(3) 1_555 1_555 yes
Pd(2) Cl(2) 2.321(3) 1_555 1_555 yes
Pd(2) N(2) 2.091(9) 1_555 1_555 yes
Pd(2) C(20) 1.96(1) 1_555 1_555 yes
Fe(1) C(1) 2.04(1) 1_555 1_555 yes
Fe(1) C(2) 2.02(1) 1_555 1_555 yes
Fe(1) C(3) 2.06(1) 1_555 1_555 yes
Fe(1) C(4) 2.04(1) 1_555 1_555 yes
Fe(1) C(5) 2.06(1) 1_555 1_555 yes
Fe(1) C(6) 2.04(1) 1_555 1_555 yes
Fe(1) C(7) 2.04(1) 1_555 1_555 yes
Fe(1) C(8) 2.04(1) 1_555 1_555 yes
Fe(1) C(9) 2.08(1) 1_555 1_555 yes
Fe(1) C(10) 2.03(2) 1_555 1_555 yes
Fe(2) C(20) 2.02(1) 1_555 1_555 yes
Fe(2) C(21) 2.06(1) 1_555 1_555 yes
Fe(2) C(22) 2.05(1) 1_555 1_555 yes
Fe(2) C(23) 2.03(1) 1_555 1_555 yes
Fe(2) C(24) 2.04(1) 1_555 1_555 yes
Fe(2) C(25) 2.06(2) 1_555 1_555 yes
Fe(2) C(26) 2.09(1) 1_555 1_555 yes
Fe(2) C(27) 2.04(2) 1_555 1_555 yes
Fe(2) C(28) 2.08(1) 1_555 1_555 yes
Fe(2) C(29) 2.05(2) 1_555 1_555 yes
N(1) C(11) 1.30(1) 1_555 1_555 yes
N(1) C(13) 1.43(1) 1_555 1_555 yes
N(2) C(30) 1.30(1) 1_555 1_555 yes
N(2) C(32) 1.42(1) 1_555 1_555 yes
C(1) C(2) 1.40(2) 1_555 1_555 yes
C(1) C(5) 1.43(1) 1_555 1_555 yes
C(2) C(3) 1.42(2) 1_555 1_555 yes
C(2) C(11) 1.48(2) 1_555 1_555 yes
C(3) C(4) 1.44(2) 1_555 1_555 yes
C(4) C(5) 1.42(2) 1_555 1_555 yes
C(6) C(7) 1.34(2) 1_555 1_555 yes
C(6) C(10) 1.41(3) 1_555 1_555 yes
C(7) C(8) 1.36(2) 1_555 1_555 yes
C(8) C(9) 1.38(3) 1_555 1_555 yes
C(9) C(10) 1.48(3) 1_555 1_555 yes
C(11) C(12) 1.50(2) 1_555 1_555 yes
C(13) C(14) 1.41(1) 1_555 1_555 yes
C(13) C(15) 1.40(2) 1_555 1_555 yes
C(14) C(16) 1.39(1) 1_555 1_555 yes
C(15) C(17) 1.41(2) 1_555 1_555 yes
C(16) C(18) 1.40(2) 1_555 1_555 yes
C(17) C(18) 1.34(2) 1_555 1_555 yes
C(18) C(19) 1.51(2) 1_555 1_555 yes
C(20) C(21) 1.40(2) 1_555 1_555 yes
C(20) C(24) 1.42(2) 1_555 1_555 yes
C(21) C(22) 1.44(2) 1_555 1_555 yes
C(21) C(30) 1.44(2) 1_555 1_555 yes
C(22) C(23) 1.44(2) 1_555 1_555 yes
C(23) C(24) 1.38(2) 1_555 1_555 yes
C(25) C(26) 1.38(3) 1_555 1_555 yes
C(25) C(29) 1.43(3) 1_555 1_555 yes
C(26) C(27) 1.43(2) 1_555 1_555 yes
C(27) C(28) 1.42(3) 1_555 1_555 yes
C(28) C(29) 1.41(3) 1_555 1_555 yes
C(30) C(31) 1.45(2) 1_555 1_555 yes
C(32) C(33) 1.41(2) 1_555 1_555 yes
C(32) C(34) 1.40(1) 1_555 1_555 yes
C(33) C(35) 1.40(2) 1_555 1_555 yes
C(34) C(36) 1.36(2) 1_555 1_555 yes
C(35) C(37) 1.36(2) 1_555 1_555 yes
C(36) C(37) 1.42(2) 1_555 1_555 yes
C(37) C(38) 1.53(2) 1_555 1_555 yes

loop_
_geom_contact_atom_site_label_1
_geom_contact_atom_site_label_2
_geom_contact_distance
_geom_contact_site_symmetry_1
_geom_contact_site_symmetry_2
C(8) C(36) 3.41(2) 1_555 2_756
C(9) C(36) 3.28(2) 1_555 2_756
C(9) C(34) 3.55(2) 1_555 2_756
